data_7126454
loop_
_publ_author_name
'Iniesta, Ester'
'Vidal-Ferran, Anton'

_publ_section_title
;
 Supramolecularly regulated copper-bisoxazoline catalysts for the
 efficient insertion of carbenoid species into hydroxyl bonds.
;
_journal_issue 47
_journal_name_full 'Chemical communications (Cambridge, England)'
_journal_page_first 6364
_journal_page_last 6367
_journal_paper_doi 10.1039/d0cc00224k
_journal_volume 56
_journal_year 2020
_chemical_formula_sum 'C52 H48 B F24 N2 Na O7'
_chemical_formula_weight 1302.72
_chemical_name_common NaBArF.L1
_chemical_name_systematic EI33
_space_group_IT_number 14
_space_group_name_Hall '-P 2ybc'
_space_group_name_H-M_alt 'P 1 21/c 1'
_symmetry_cell_setting monoclinic
_symmetry_space_group_name_H-M 'P 1 21/c 1'
_atom_sites_solution_hydrogens geom
_audit_creation_method SHELXL-2014/7
_audit_update_record
;
2019-03-04 deposited with the CCDC.	2020-04-29 downloaded from the CCDC.
;
_cell_angle_alpha 90
_cell_angle_beta 96.5057(10)
_cell_angle_gamma 90
_cell_formula_units_Z 4
_cell_length_a 12.7633(4)
_cell_length_b 18.5020(6)
_cell_length_c 24.5224(8)
_cell_measurement_reflns_used 9900
_cell_measurement_temperature 100(2)
_cell_measurement_theta_max 24.69
_cell_measurement_theta_min 2.35
_cell_volume 5753.6(3)
_computing_cell_refinement 'Bruker APEX3 v2015.9-0'
_computing_data_collection 'Bruker APEX3 v2015.9-0'
_computing_data_reduction 'Bruker SAINT V8.35A'
_computing_molecular_graphics
;
 SHELXle: C.B. Huebschle, G.M. Sheldrick & B. Dittrich
 J.Appl.Cryst. (2011) 44, 1281-1284.
;
_computing_publication_material 'XCIF, SHELXL-2014/7 (Sheldrick, 2014)'
_computing_structure_refinement 'SHELXL-2014/7 (Sheldrick, 2014)'
_computing_structure_solution 'SHELXT V2014/4 (Sheldrick 2014)'
_diffrn_ambient_temperature 100(2)
_diffrn_detector_area_resol_mean 512
_diffrn_detector_type '4K CCD area detector APEX II'
_diffrn_measured_fraction_theta_full 1.000
_diffrn_measured_fraction_theta_max 0.999
_diffrn_measurement_device_type 'APEX DUO Kappa 4-axis goniometer'
_diffrn_measurement_method
;
 Fullsphere data collection, phi and omega scans
;
_diffrn_measurement_specimen_support 'magnetic support with MicroMount'
_diffrn_radiation_monochromator 'Quazar MX Multilayer Optics'
_diffrn_radiation_type MoK\a
_diffrn_radiation_wavelength 0.71073
_diffrn_reflns_av_R_equivalents 0.0549
_diffrn_reflns_av_unetI/netI 0.0542
_diffrn_reflns_Laue_measured_fraction_full 1.000
_diffrn_reflns_Laue_measured_fraction_max 0.999
_diffrn_reflns_limit_h_max 16
_diffrn_reflns_limit_h_min -15
_diffrn_reflns_limit_k_max 18
_diffrn_reflns_limit_k_min -24
_diffrn_reflns_limit_l_max 31
_diffrn_reflns_limit_l_min -32
_diffrn_reflns_number 68048
_diffrn_reflns_point_group_measured_fraction_full 1.000
_diffrn_reflns_point_group_measured_fraction_max 0.999
_diffrn_reflns_theta_full 25.242
_diffrn_reflns_theta_max 28.154
_diffrn_reflns_theta_min 1.672
_diffrn_source 'Microfocus source E025 IuS'
_diffrn_source_current 0.6
_diffrn_source_power 50
_diffrn_source_size '0.2 mm x 0.2 mm fine focus'
_diffrn_source_type 'Bruker APEX DUO'
_exptl_absorpt_coefficient_mu 0.157
_exptl_absorpt_correction_T_max 0.991
_exptl_absorpt_correction_T_min 0.948
_exptl_absorpt_correction_type multi-scan
_exptl_absorpt_process_details
; 
 SADABS Version 2008/1 Bruker-Nonius
 Blessing, Acta Cryst. (1995) A51 33-38
;
_exptl_crystal_colour colourless
_exptl_crystal_density_diffrn 1.504
_exptl_crystal_description block
_exptl_crystal_F_000 2648
_exptl_crystal_size_max 0.10
_exptl_crystal_size_mid 0.10
_exptl_crystal_size_min 0.06
_refine_diff_density_max 0.801
_refine_diff_density_min -0.535
_refine_diff_density_rms 0.068
_refine_ls_extinction_method none
_refine_ls_goodness_of_fit_ref 1.030
_refine_ls_hydrogen_treatment constr
_refine_ls_matrix_type full
_refine_ls_number_parameters 1169
_refine_ls_number_reflns 14080
_refine_ls_number_restraints 1502
_refine_ls_restrained_S_all 5.780
_refine_ls_R_factor_all 0.1199
_refine_ls_R_factor_gt 0.0680
_refine_ls_shift/su_max 0.001
_refine_ls_shift/su_mean 0.000
_refine_ls_structure_factor_coef Fsqd
_refine_ls_weighting_details 'w=1/[\s^2^(Fo^2^)+(0.0892P)^2^+5.9577P] where P=(Fo^2^+2Fc^2^)/3'
_refine_ls_weighting_scheme calc
_refine_ls_wR_factor_gt 0.1701
_refine_ls_wR_factor_ref 0.2003
_reflns_Friedel_coverage 0.000
_reflns_number_gt 8629
_reflns_number_total 14080
_reflns_threshold_expression 'I > 2\s(I)'
_cod_data_source_file d0cc00224k2.cif
_cod_data_source_block mo_EI33_0m
_cod_depositor_comments
;
The following automatic conversions were performed:

data item '_exptl_absorpt_correction_type' value 'Multi-scan' was
changed to 'multi-scan' in accordance with the
/home/data/users/saulius/crontab/automatic-downloads/rss-feeds/RSC/lib/dictionaries/cif_core.dic
dictionary named 'cif_core.dic' version 2.4.2 last updated on
2011-04-26.

data item '_symmetry_cell_setting' value 'Monoclinic' was changed to
'monoclinic' in accordance with the
/home/data/users/saulius/crontab/automatic-downloads/rss-feeds/RSC/lib/dictionaries/cif_core.dic
dictionary named 'cif_core.dic' version 2.4.2 last updated on
2011-04-26.

Automatic conversion script
Id: cif_fix_values 7556 2019-12-06 15:28:31Z antanas 

 Adding full bibliography for 7126454--7126456.cif.
;
_cod_original_sg_symbol_H-M P2(1)/c
_cod_database_code 7126454
_shelx_shelxl_version_number 2014/7
_shelx_space_group_comment
;
The symmetry employed for this shelxl refinement is uniquely defined
by the following loop, which should always be used as a source of
symmetry information in preference to the above space-group names.
They are only intended as comments.
;
_shelx_estimated_absorpt_t_min 0.985
_shelx_estimated_absorpt_t_max 0.991

loop_
_space_group_symop_operation_xyz
'x, y, z'
'-x, y+1/2, -z+1/2'
'-x, -y, -z'
'x, -y-1/2, z-1/2'

loop_
_atom_site_label
_atom_site_type_symbol
_atom_site_fract_x
_atom_site_fract_y
_atom_site_fract_z
_atom_site_U_iso_or_equiv
_atom_site_adp_type
_atom_site_occupancy
_atom_site_site_symmetry_order
_atom_site_calc_flag
_atom_site_refinement_flags_posn
_atom_site_refinement_flags_adp
_atom_site_refinement_flags_occupancy
_atom_site_disorder_assembly
_atom_site_disorder_group
Na1 Na 0.41013(9) 0.25845(7) 0.50694(5) 0.0339(3) Uani 1 1 d . . . . .
N1 N 0.2902(2) 0.21353(13) 0.57263(10) 0.0344(6) Uani 1 1 d . . . . .
N2 N 0.5548(2) 0.34804(16) 0.48888(12) 0.0463(7) Uani 1 1 d . . . . .
O1 O 0.18246(19) 0.24731(12) 0.63530(9) 0.0423(6) Uani 1 1 d . . . . .
O2 O 0.29655(18) 0.35825(11) 0.53854(9) 0.0386(5) Uani 1 1 d D . . . .
O6 O 0.5330(2) 0.28556(16) 0.59021(10) 0.0577(7) Uani 1 1 d D . . . .
O7 O 0.6541(2) 0.43794(14) 0.53066(12) 0.0629(8) Uani 1 1 d . . . . .
C1 C 0.2396(3) 0.14532(17) 0.58813(13) 0.0381(7) Uani 1 1 d . . . . .
C2 C 0.1830(3) 0.16909(18) 0.63759(14) 0.0439(8) Uani 1 1 d . . . . .
H2A H 0.1101 0.1499 0.6344 0.053 Uiso 1 1 calc R U . . .
H2B H 0.2216 0.1519 0.6725 0.053 Uiso 1 1 calc R U . . .
C3 C 0.1621(3) 0.1229(2) 0.54006(16) 0.0521(9) Uani 1 1 d . . . . .
H3A H 0.1266 0.0783 0.5491 0.078 Uiso 1 1 calc R U . . .
H3B H 0.1997 0.1147 0.5079 0.078 Uiso 1 1 calc R U . . .
H3C H 0.1097 0.1612 0.5319 0.078 Uiso 1 1 calc R U . . .
C4 C 0.3209(3) 0.0868(2) 0.60295(18) 0.0562(10) Uani 1 1 d . . . . .
H4A H 0.2858 0.0434 0.6149 0.084 Uiso 1 1 calc R U . . .
H4B H 0.3726 0.1039 0.6327 0.084 Uiso 1 1 calc R U . . .
H4C H 0.3567 0.0752 0.5708 0.084 Uiso 1 1 calc R U . . .
C5 C 0.2514(3) 0.26362(16) 0.59876(12) 0.0350(7) Uani 1 1 d . . . . .
C6 C 0.2723(3) 0.34280(17) 0.59242(14) 0.0435(8) Uani 1 1 d . . . . .
H6A H 0.2093 0.3708 0.5999 0.052 Uiso 1 1 calc R U . . .
H6B H 0.3319 0.3577 0.6194 0.052 Uiso 1 1 calc R U . . .
O3 O 0.2641(5) 0.2801(4) 0.4398(4) 0.0382(10) Uani 0.75 1 d . U P A 1
O4 O 0.4268(3) 0.19412(17) 0.42181(13) 0.0472(7) Uani 0.75 1 d . U P A 1
O5 O 0.5264(5) 0.1550(3) 0.52534(19) 0.0674(15) Uani 0.75 1 d . U P A 1
C7 C 0.1988(4) 0.3593(3) 0.50254(18) 0.0390(10) Uani 0.75 1 d . U P A 1
H7A H 0.1616 0.4056 0.5066 0.047 Uiso 0.75 1 calc R U P A 1
H7B H 0.1525 0.3194 0.5122 0.047 Uiso 0.75 1 calc R U P A 1
C8 C 0.2229(4) 0.3506(3) 0.44399(18) 0.0425(10) Uani 0.75 1 d . U P A 1
H8A H 0.1580 0.3567 0.4182 0.051 Uiso 0.75 1 calc R U P A 1
H8B H 0.2752 0.3871 0.4352 0.051 Uiso 0.75 1 calc R U P A 1
C9 C 0.2785(4) 0.2604(3) 0.38376(18) 0.0468(10) Uani 0.75 1 d . U P A 1
H9A H 0.3235 0.2962 0.3675 0.056 Uiso 0.75 1 calc R U P A 1
H9B H 0.2098 0.2574 0.3607 0.056 Uiso 0.75 1 calc R U P A 1
C10 C 0.3310(6) 0.1883(4) 0.3884(3) 0.0529(16) Uani 0.75 1 d . U P A 1
H10A H 0.2848 0.1530 0.4045 0.063 Uiso 0.75 1 calc R U P A 1
H10B H 0.3435 0.1709 0.3515 0.063 Uiso 0.75 1 calc R U P A 1
C11 C 0.4817(5) 0.1283(3) 0.4303(3) 0.0547(14) Uani 0.75 1 d . U P A 1
H11A H 0.5098 0.1130 0.3961 0.066 Uiso 0.75 1 calc R U P A 1
H11B H 0.4337 0.0901 0.4409 0.066 Uiso 0.75 1 calc R U P A 1
C12 C 0.5700(5) 0.1394(3) 0.4748(3) 0.0653(13) Uani 0.75 1 d . U P A 1
H12A H 0.6142 0.0954 0.4793 0.078 Uiso 0.75 1 calc R U P A 1
H12B H 0.6149 0.1801 0.4653 0.078 Uiso 0.75 1 calc R U P A 1
C13 C 0.5840(5) 0.1584(4) 0.5781(3) 0.0668(13) Uani 0.75 1 d . U P A 1
H13A H 0.6451 0.1251 0.5799 0.080 Uiso 0.75 1 calc R U P A 1
H13B H 0.5385 0.1431 0.6061 0.080 Uiso 0.75 1 calc R U P A 1
C14 C 0.6199(5) 0.2304(4) 0.5890(3) 0.0712(15) Uani 0.75 1 d . U P A 1
H14A H 0.6650 0.2448 0.5605 0.085 Uiso 0.75 1 calc R U P A 1
H14B H 0.6643 0.2312 0.6248 0.085 Uiso 0.75 1 calc R U P A 1
O3' O 0.2798(15) 0.2806(14) 0.4349(14) 0.044(2) Uani 0.25 1 d D U P A 2
O4' O 0.3773(9) 0.1467(6) 0.4454(4) 0.0592(19) Uani 0.25 1 d D U P A 2
O5' O 0.5369(14) 0.1698(8) 0.5111(6) 0.056(2) Uani 0.25 1 d D U P A 2
C7' C 0.2373(13) 0.3814(7) 0.4871(5) 0.051(3) Uani 0.25 1 d D U P A 2
H7'A H 0.2849 0.4069 0.4643 0.061 Uiso 0.25 1 calc R U P A 2
H7'B H 0.1808 0.4153 0.4948 0.061 Uiso 0.25 1 calc R U P A 2
C8' C 0.1895(12) 0.3162(8) 0.4565(6) 0.047(2) Uani 0.25 1 d D U P A 2
H8'A H 0.1563 0.2835 0.4815 0.056 Uiso 0.25 1 calc R U P A 2
H8'B H 0.1358 0.3310 0.4262 0.056 Uiso 0.25 1 calc R U P A 2
C9' C 0.2347(12) 0.2162(8) 0.4044(6) 0.051(2) Uani 0.25 1 d D U P A 2
H9'A H 0.1908 0.2311 0.3704 0.061 Uiso 0.25 1 calc R U P A 2
H9'B H 0.1905 0.1880 0.4273 0.061 Uiso 0.25 1 calc R U P A 2
C10' C 0.3286(19) 0.1717(14) 0.3909(7) 0.053(2) Uani 0.25 1 d D U P A 2
H10D H 0.3055 0.1302 0.3670 0.063 Uiso 0.25 1 calc R U P A 2
H10E H 0.3784 0.2015 0.3724 0.063 Uiso 0.25 1 calc R U P A 2
C11' C 0.4779(14) 0.1082(13) 0.4405(8) 0.061(2) Uani 0.25 1 d D U P A 2
H11D H 0.5258 0.1390 0.4215 0.074 Uiso 0.25 1 calc R U P A 2
H11E H 0.4644 0.0630 0.4193 0.074 Uiso 0.25 1 calc R U P A 2
C12' C 0.5266(15) 0.0916(8) 0.4985(7) 0.067(2) Uani 0.25 1 d D U P A 2
H12D H 0.4781 0.0660 0.5207 0.080 Uiso 0.25 1 calc R U P A 2
H12E H 0.5951 0.0661 0.5001 0.080 Uiso 0.25 1 calc R U P A 2
C13' C 0.6202(10) 0.1902(8) 0.5549(5) 0.042(2) Uani 0.25 1 d D U P A 2
H13D H 0.6639 0.2291 0.5415 0.051 Uiso 0.25 1 calc R U P A 2
H13E H 0.6663 0.1480 0.5644 0.051 Uiso 0.25 1 calc R U P A 2
C14' C 0.5745(11) 0.2161(6) 0.6062(5) 0.047(2) Uani 0.25 1 d D U P A 2
H14D H 0.5182 0.1833 0.6159 0.057 Uiso 0.25 1 calc R U P A 2
H14E H 0.6298 0.2198 0.6377 0.057 Uiso 0.25 1 calc R U P A 2
C15 C 0.5782(4) 0.3536(2) 0.59008(16) 0.0608(11) Uani 1 1 d . . . . .
H15A H 0.6473 0.3527 0.6129 0.073 Uiso 1 1 calc R U . . .
H15B H 0.5324 0.3886 0.6067 0.073 Uiso 1 1 calc R U . . .
C16 C 0.5936(3) 0.3783(2) 0.53301(16) 0.0502(9) Uani 1 1 d . . . . .
C17 C 0.6636(4) 0.4477(2) 0.47337(19) 0.0698(13) Uani 1 1 d . . . . .
H17A H 0.7376 0.4406 0.4660 0.084 Uiso 1 1 calc R U . . .
H17B H 0.6411 0.4970 0.4615 0.084 Uiso 1 1 calc R U . . .
C18 C 0.5915(3) 0.39085(19) 0.44261(15) 0.0483(9) Uani 1 1 d . . . . .
C19 C 0.6506(3) 0.3410(2) 0.40747(16) 0.0560(10) Uani 1 1 d . . . . .
H19A H 0.6696 0.3675 0.3754 0.084 Uiso 1 1 calc R U . . .
H19B H 0.6056 0.2998 0.3952 0.084 Uiso 1 1 calc R U . . .
H19C H 0.7148 0.3233 0.4291 0.084 Uiso 1 1 calc R U . . .
C20 C 0.4967(4) 0.4233(3) 0.40894(19) 0.0757(15) Uani 1 1 d . . . . .
H20A H 0.5200 0.4527 0.3793 0.114 Uiso 1 1 calc R U . . .
H20B H 0.4580 0.4539 0.4325 0.114 Uiso 1 1 calc R U . . .
H20C H 0.4505 0.3846 0.3932 0.114 Uiso 1 1 calc R U . . .
B1A B 0.8706(2) 0.33167(14) 0.24307(11) 0.0175(5) Uani 1 1 d . . . . .
C1A C 0.7461(2) 0.34871(13) 0.24794(10) 0.0193(5) Uani 1 1 d . . . . .
C2A C 0.7091(2) 0.41990(14) 0.25223(11) 0.0219(5) Uani 1 1 d . . . . .
H2AA H 0.7586 0.4585 0.2552 0.026 Uiso 1 1 calc R U . . .
C3A C 0.6027(2) 0.43581(15) 0.25232(12) 0.0274(6) Uani 1 1 d . . . . .
C4A C 0.5282(2) 0.38122(16) 0.24923(13) 0.0313(6) Uani 1 1 d . . . . .
H4AA H 0.4556 0.3918 0.2501 0.038 Uiso 1 1 calc R U . . .
C5A C 0.5625(2) 0.31060(16) 0.24478(13) 0.0316(7) Uani 1 1 d . . . . .
C6A C 0.6684(2) 0.29492(15) 0.24374(11) 0.0260(6) Uani 1 1 d . . . . .
H6AA H 0.6890 0.2460 0.2401 0.031 Uiso 1 1 calc R U . . .
C7A C 0.5712(2) 0.51381(17) 0.25609(14) 0.0398(8) Uani 1 1 d D . . . .
C8A C 0.4840(3) 0.25025(18) 0.24310(15) 0.0479(9) Uani 1 1 d D . . . .
C9A C 0.9085(12) 0.2556(7) 0.2725(6) 0.0188(11) Uani 0.7 1 d D U P B 1
C10A C 0.8564(8) 0.2227(5) 0.3133(5) 0.0228(13) Uani 0.7 1 d D U P B 1
H10C H 0.7947 0.2447 0.3240 0.027 Uiso 0.7 1 calc R U P B 1
C11A C 0.8925(6) 0.1585(4) 0.3384(3) 0.0270(12) Uani 0.7 1 d D U P B 1
C12A C 0.9815(7) 0.1245(5) 0.3241(4) 0.0272(12) Uani 0.7 1 d D U P B 1
H12C H 1.0049 0.0801 0.3407 0.033 Uiso 0.7 1 calc R U P B 1
C13A C 1.0362(7) 0.1569(5) 0.2848(4) 0.0219(10) Uani 0.7 1 d D U P B 1
C14A C 1.0005(10) 0.2216(6) 0.2604(5) 0.0204(13) Uani 0.7 1 d D U P B 1
H14C H 1.0405 0.2436 0.2345 0.025 Uiso 0.7 1 calc R U P B 1
C15A C 0.8308(4) 0.1254(3) 0.3805(2) 0.0386(11) Uani 0.7 1 d D U P B 1
C16A C 1.1321(5) 0.1226(4) 0.2672(3) 0.0274(12) Uani 0.7 1 d D U P B 1
F7A F 0.8293(3) 0.17144(17) 0.42358(11) 0.0571(9) Uani 0.7 1 d D U P B 1
F8A F 0.7312(2) 0.11388(16) 0.36207(11) 0.0425(7) Uani 0.7 1 d D U P B 1
F9A F 0.8707(6) 0.0638(3) 0.4018(3) 0.0636(17) Uani 0.7 1 d D U P B 1
F10A F 1.1763(6) 0.0730(4) 0.3034(2) 0.0418(13) Uani 0.7 1 d . U P B 1
F11A F 1.1131(7) 0.0872(4) 0.2190(2) 0.0431(14) Uani 0.7 1 d . U P B 1
F12A F 1.2079(8) 0.1703(5) 0.2605(5) 0.0359(16) Uani 0.7 1 d . U P B 1
C9" C 0.916(3) 0.2533(18) 0.2696(16) 0.020(2) Uani 0.3 1 d D U P B 2
C10" C 0.874(2) 0.2210(13) 0.3138(12) 0.024(2) Uani 0.3 1 d D U P B 2
H10" H 0.8159 0.2435 0.3281 0.029 Uiso 0.3 1 calc R U P B 2
C11" C 0.9141(15) 0.1568(11) 0.3374(8) 0.0289(19) Uani 0.3 1 d D U P B 2
C12" C 1.0016(17) 0.1246(11) 0.3198(10) 0.026(2) Uani 0.3 1 d D U P B 2
H12" H 1.0290 0.0808 0.3359 0.031 Uiso 0.3 1 calc R U P B 2
C13" C 1.0487(18) 0.1575(12) 0.2779(10) 0.0214(18) Uani 0.3 1 d D U P B 2
C14" C 1.006(2) 0.2206(14) 0.2537(13) 0.019(2) Uani 0.3 1 d D U P B 2
H14" H 1.0403 0.2423 0.2252 0.023 Uiso 0.3 1 calc R U P B 2
C15" C 0.8711(8) 0.1298(6) 0.3880(4) 0.047(2) Uani 0.3 1 d D U P B 2
C16" C 1.1406(11) 0.1240(9) 0.2555(6) 0.025(2) Uani 0.3 1 d D U P B 2
F7A" F 0.7736(7) 0.1519(6) 0.3924(5) 0.094(3) Uani 0.3 1 d D U P B 2
F8A" F 0.8676(12) 0.0572(5) 0.3869(6) 0.048(3) Uani 0.3 1 d D U P B 2
F9A" F 0.9297(8) 0.1480(5) 0.4350(3) 0.083(2) Uani 0.3 1 d D U P B 2
F10" F 1.1771(16) 0.0680(9) 0.2864(4) 0.035(2) Uani 0.3 1 d D U P B 2
F11" F 1.1156(16) 0.0991(10) 0.2045(5) 0.034(3) Uani 0.3 1 d D U P B 2
F12" F 1.2206(19) 0.1702(12) 0.2530(10) 0.033(3) Uani 0.3 1 d D U P B 2
C17A C 0.88052(19) 0.33158(13) 0.17693(10) 0.0182(5) Uani 1 1 d . . . . .
C18A C 0.8916(2) 0.26915(14) 0.14576(11) 0.0233(5) Uani 1 1 d . . . . .
H18A H 0.8967 0.2236 0.1638 0.028 Uiso 1 1 calc R U . . .
C19A C 0.8954(2) 0.27169(15) 0.08944(11) 0.0294(6) Uani 1 1 d . . . . .
C20A C 0.8845(2) 0.33586(15) 0.06098(11) 0.0294(6) Uani 1 1 d . . . . .
H20D H 0.8868 0.3373 0.0224 0.035 Uiso 1 1 calc R U . . .
C21A C 0.8697(2) 0.39865(14) 0.09048(10) 0.0231(5) Uani 1 1 d . . . . .
C22A C 0.8689(2) 0.39663(13) 0.14708(10) 0.0194(5) Uani 1 1 d . . . . .
H22A H 0.8602 0.4405 0.1662 0.023 Uiso 1 1 calc R U . . .
C23A C 0.9116(3) 0.20280(17) 0.05912(12) 0.0410(8) Uani 1 1 d D . . . .
C24A C 0.8539(2) 0.46857(15) 0.06030(10) 0.0284(6) Uani 1 1 d D . . . .
C25A C 0.9473(2) 0.39199(12) 0.27610(10) 0.0173(5) Uani 1 1 d . . . . .
C26A C 1.0378(2) 0.42133(13) 0.25745(10) 0.0196(5) Uani 1 1 d . . . . .
H26A H 1.0530 0.4101 0.2214 0.024 Uiso 1 1 calc R U . . .
C27A C 1.1061(2) 0.46618(14) 0.28985(11) 0.0224(5) Uani 1 1 d . . . . .
C28A C 1.0874(2) 0.48446(13) 0.34264(11) 0.0217(5) Uani 1 1 d . . . . .
H28A H 1.1339 0.5155 0.3648 0.026 Uiso 1 1 calc R U . . .
C29A C 0.9984(2) 0.45589(13) 0.36201(10) 0.0194(5) Uani 1 1 d . . . . .
C30A C 0.9307(2) 0.41093(13) 0.32960(10) 0.0185(5) Uani 1 1 d . . . . .
H30A H 0.8706 0.3922 0.3443 0.022 Uiso 1 1 calc R U . . .
C31A C 1.2063(2) 0.49182(17) 0.26995(12) 0.0375(7) Uani 1 1 d D . . . .
C32A C 0.9738(2) 0.47274(14) 0.41884(11) 0.0268(6) Uani 1 1 d . . . . .
F1A F 0.5714(5) 0.5455(4) 0.2076(2) 0.0685(19) Uani 0.6 1 d D U P C 1
F2A F 0.6374(3) 0.5516(3) 0.2912(2) 0.0609(15) Uani 0.6 1 d D U P C 1
F3A F 0.4778(4) 0.5229(3) 0.2738(2) 0.0572(14) Uani 0.6 1 d D U P C 1
F4A F 0.3969(3) 0.2642(2) 0.20718(19) 0.0607(11) Uani 0.6 1 d D U P D 1
F5A F 0.4572(5) 0.2331(3) 0.28938(18) 0.0725(18) Uani 0.6 1 d D U P D 1
F6A F 0.5214(4) 0.1879(2) 0.2215(2) 0.0542(14) Uani 0.6 1 d D U P D 1
F1' F 0.4650(5) 0.5192(6) 0.2445(4) 0.070(3) Uani 0.4 1 d D U P C 2
F2' F 0.6076(6) 0.5570(5) 0.2205(3) 0.061(3) Uani 0.4 1 d D U P C 2
F3' F 0.5977(7) 0.5410(6) 0.3052(3) 0.088(3) Uani 0.4 1 d D U P C 2
F4' F 0.3863(4) 0.2731(3) 0.2507(4) 0.082(2) Uani 0.4 1 d D U P D 2
F5' F 0.5058(6) 0.2099(5) 0.2914(3) 0.074(3) Uani 0.4 1 d D U P D 2
F6' F 0.4855(7) 0.2041(5) 0.2050(3) 0.082(3) Uani 0.4 1 d D U P D 2
F13A F 0.8251(5) 0.1694(5) 0.0431(4) 0.057(2) Uani 0.4 1 d D U P E 1
F14A F 0.9770(7) 0.1570(6) 0.0889(4) 0.054(3) Uani 0.4 1 d D U P E 1
F15A F 0.9628(6) 0.2161(4) 0.0136(3) 0.0456(17) Uani 0.4 1 d D U P E 1
F13' F 0.8330(5) 0.1541(4) 0.0677(4) 0.045(2) Uani 0.35 1 d D U P E 2
F14' F 0.9078(9) 0.2103(5) 0.0058(2) 0.061(2) Uani 0.35 1 d D U P E 2
F15' F 0.9996(5) 0.1675(6) 0.0777(5) 0.039(2) Uani 0.35 1 d D U P E 2
F13" F 0.8325(9) 0.1999(5) 0.0101(4) 0.0401(19) Uani 0.25 1 d . U P E 3
F14" F 0.8696(12) 0.1440(6) 0.0849(5) 0.055(3) Uani 0.25 1 d . U P E 3
F15" F 0.9970(10) 0.1900(7) 0.0469(7) 0.067(3) Uani 0.25 1 d . U P E 3
F16A F 0.7702(3) 0.50518(19) 0.07849(15) 0.0477(10) Uani 0.55 1 d D U P F 1
F17A F 0.8229(4) 0.4580(3) 0.00759(15) 0.0469(13) Uani 0.55 1 d D U P F 1
F18A F 0.9324(3) 0.50994(19) 0.06727(18) 0.0475(10) Uani 0.55 1 d D U P F 1
F16' F 0.8486(5) 0.5277(2) 0.09126(15) 0.0496(12) Uani 0.45 1 d D U P F 2
F17' F 0.7765(4) 0.4698(3) 0.0211(2) 0.0529(17) Uani 0.45 1 d D U P F 2
F18' F 0.9418(3) 0.4868(3) 0.0329(2) 0.0540(13) Uani 0.45 1 d D U P F 2
F19A F 1.2129(10) 0.4846(5) 0.2169(2) 0.048(2) Uani 0.5 1 d D U P G 1
F20A F 1.2907(6) 0.4628(4) 0.2977(3) 0.071(2) Uani 0.5 1 d D U P G 1
F21A F 1.2167(3) 0.5664(2) 0.27901(18) 0.0401(8) Uani 0.5 1 d D U P G 1
F19' F 1.2476(3) 0.5502(2) 0.29252(18) 0.0401(8) Uani 0.5 1 d D U P G 2
F20' F 1.2815(5) 0.4394(3) 0.2785(3) 0.0561(18) Uani 0.5 1 d D U P G 2
F21' F 1.1930(10) 0.5003(6) 0.2152(2) 0.044(2) Uani 0.5 1 d D U P G 2
F22A F 1.05156(16) 0.50766(10) 0.44895(7) 0.0417(5) Uani 1 1 d . U . . .
F23A F 0.88793(16) 0.51395(11) 0.41872(7) 0.0470(5) Uani 1 1 d . U . . .
F24A F 0.95436(16) 0.41305(9) 0.44691(6) 0.0383(4) Uani 1 1 d . U . . .

loop_
_atom_site_aniso_label
_atom_site_aniso_U_11
_atom_site_aniso_U_22
_atom_site_aniso_U_33
_atom_site_aniso_U_23
_atom_site_aniso_U_13
_atom_site_aniso_U_12
Na1 0.0283(6) 0.0412(7) 0.0333(6) -0.0052(5) 0.0086(5) -0.0007(5)
N1 0.0432(16) 0.0293(13) 0.0327(13) 0.0005(10) 0.0126(11) -0.0010(11)
N2 0.0547(19) 0.0476(17) 0.0397(16) 0.0048(13) 0.0192(14) -0.0056(14)
O1 0.0560(15) 0.0378(12) 0.0371(12) 0.0002(10) 0.0228(11) -0.0008(11)
O2 0.0473(14) 0.0336(11) 0.0362(12) 0.0010(9) 0.0107(10) -0.0026(10)
O6 0.0510(16) 0.081(2) 0.0415(14) 0.0100(13) 0.0078(12) -0.0302(15)
O7 0.076(2) 0.0479(15) 0.0694(19) -0.0040(13) 0.0278(15) -0.0206(14)
C1 0.0454(19) 0.0313(15) 0.0390(17) -0.0001(13) 0.0109(15) -0.0053(14)
C2 0.055(2) 0.0386(18) 0.0408(18) 0.0046(14) 0.0155(16) -0.0053(16)
C3 0.062(3) 0.0411(19) 0.054(2) -0.0136(17) 0.0100(19) -0.0068(18)
C4 0.057(2) 0.0367(19) 0.078(3) 0.0108(18) 0.021(2) 0.0017(17)
C5 0.0436(19) 0.0327(15) 0.0312(16) -0.0013(13) 0.0149(14) -0.0001(14)
C6 0.060(2) 0.0296(16) 0.0444(19) -0.0055(14) 0.0224(17) 0.0005(15)
O3 0.044(2) 0.0443(18) 0.028(2) -0.0032(15) 0.0126(17) 0.0017(18)
O4 0.0546(19) 0.0422(16) 0.0482(18) -0.0099(14) 0.0205(14) 0.0025(15)
O5 0.069(3) 0.078(3) 0.053(3) -0.004(2) -0.001(2) 0.032(2)
C7 0.048(3) 0.041(2) 0.029(2) 0.0018(18) 0.0097(19) 0.014(2)
C8 0.056(3) 0.045(2) 0.028(2) -0.0003(18) 0.0079(19) 0.010(2)
C9 0.058(3) 0.054(2) 0.030(2) -0.0081(19) 0.0114(19) 0.001(2)
C10 0.060(3) 0.057(4) 0.044(2) -0.011(2) 0.017(2) -0.005(3)
C11 0.064(3) 0.043(3) 0.060(3) -0.010(2) 0.022(2) 0.016(2)
C12 0.058(3) 0.063(3) 0.079(3) -0.014(3) 0.021(2) 0.022(2)
C13 0.051(3) 0.087(3) 0.062(3) 0.014(3) 0.005(2) 0.017(3)
C14 0.059(3) 0.091(4) 0.062(3) 0.031(3) -0.001(3) -0.002(3)
O3' 0.049(4) 0.049(4) 0.035(5) -0.001(4) 0.010(4) 0.008(4)
O4' 0.067(4) 0.054(4) 0.059(4) -0.005(4) 0.019(3) 0.005(3)
O5' 0.062(4) 0.061(4) 0.049(4) 0.018(4) 0.026(4) 0.007(4)
C7' 0.061(6) 0.051(5) 0.040(5) 0.001(4) 0.005(5) 0.013(5)
C8' 0.051(4) 0.050(4) 0.039(4) 0.002(4) 0.006(4) 0.012(4)
C9' 0.058(4) 0.054(4) 0.041(4) -0.010(4) 0.007(4) -0.003(4)
C10' 0.062(4) 0.054(5) 0.044(4) -0.015(4) 0.015(4) -0.004(4)
C11' 0.066(4) 0.055(5) 0.066(4) -0.011(4) 0.023(4) 0.016(4)
C12' 0.069(4) 0.063(4) 0.071(4) -0.002(4) 0.020(4) 0.021(4)
C13' 0.036(4) 0.060(4) 0.035(4) 0.026(4) 0.018(3) 0.009(4)
C14' 0.027(5) 0.082(6) 0.036(5) 0.027(4) 0.020(4) -0.003(5)
C15 0.073(3) 0.069(3) 0.042(2) -0.0087(19) 0.0104(19) -0.027(2)
C16 0.056(2) 0.047(2) 0.050(2) -0.0023(17) 0.0191(18) -0.0093(18)
C17 0.091(3) 0.052(2) 0.074(3) 0.006(2) 0.039(3) -0.011(2)
C18 0.058(2) 0.0415(19) 0.050(2) 0.0127(16) 0.0272(18) 0.0021(17)
C19 0.065(3) 0.056(2) 0.052(2) 0.0067(18) 0.029(2) 0.009(2)
C20 0.083(3) 0.077(3) 0.073(3) 0.034(2) 0.038(3) 0.031(3)
B1A 0.0220(14) 0.0156(12) 0.0157(13) 0.0006(10) 0.0055(11) 0.0026(11)
C1A 0.0233(13) 0.0189(11) 0.0156(11) 0.0035(9) 0.0022(10) -0.0010(10)
C2A 0.0185(13) 0.0209(12) 0.0276(13) 0.0051(10) 0.0081(10) -0.0001(10)
C3A 0.0229(14) 0.0248(13) 0.0361(16) 0.0076(11) 0.0098(12) 0.0008(11)
C4A 0.0171(14) 0.0344(15) 0.0428(17) 0.0094(13) 0.0050(12) -0.0025(12)
C5A 0.0245(15) 0.0315(15) 0.0381(16) 0.0079(13) 0.0002(12) -0.0107(12)
C6A 0.0274(15) 0.0222(13) 0.0276(14) 0.0033(11) 0.0000(11) -0.0024(11)
C7A 0.0262(16) 0.0314(16) 0.065(2) 0.0137(16) 0.0180(15) 0.0085(13)
C8A 0.0317(19) 0.044(2) 0.067(3) 0.0066(18) 0.0044(17) -0.0143(15)
C9A 0.025(3) 0.017(2) 0.015(2) -0.0044(19) 0.0029(18) 0.0025(19)
C10A 0.030(4) 0.0192(19) 0.020(2) 0.0040(17) 0.003(2) 0.005(2)
C11A 0.032(3) 0.0259(19) 0.0247(19) 0.0069(16) 0.008(2) 0.008(2)
C12A 0.030(4) 0.021(2) 0.029(2) 0.0068(18) 0.001(2) 0.006(2)
C13A 0.020(3) 0.0164(18) 0.028(3) -0.0011(18) 0.0006(16) 0.0033(18)
C14A 0.026(2) 0.0155(19) 0.020(3) 0.000(2) 0.0035(19) -0.0011(18)
C15A 0.048(3) 0.036(2) 0.034(2) 0.0181(18) 0.016(2) 0.014(2)
C16A 0.027(2) 0.0173(19) 0.037(3) 0.000(2) 0.002(2) -0.0007(17)
F7A 0.093(3) 0.0612(19) 0.0197(14) 0.0016(13) 0.0189(15) -0.0144(18)
F8A 0.0391(15) 0.0502(16) 0.0415(15) 0.0151(13) 0.0190(12) -0.0033(13)
F9A 0.071(3) 0.057(2) 0.067(4) 0.046(2) 0.024(3) 0.018(2)
F10A 0.0362(19) 0.032(2) 0.058(3) 0.017(3) 0.004(3) 0.0140(15)
F11A 0.035(2) 0.043(3) 0.050(3) -0.019(3) 0.003(3) 0.0079(19)
F12A 0.023(3) 0.026(2) 0.059(4) 0.001(2) 0.009(2) 0.0017(17)
C9" 0.026(4) 0.017(4) 0.017(4) 0.003(4) 0.003(4) -0.003(4)
C10" 0.025(5) 0.026(4) 0.022(4) 0.000(3) 0.007(4) 0.008(4)
C11" 0.035(4) 0.026(3) 0.028(3) 0.013(3) 0.010(3) 0.005(3)
C12" 0.025(5) 0.022(4) 0.031(4) 0.003(3) 0.008(3) 0.009(4)
C13" 0.025(4) 0.016(3) 0.024(4) 0.004(3) 0.005(3) 0.001(3)
C14" 0.022(4) 0.015(4) 0.019(5) 0.001(4) 0.002(3) 0.001(3)
C15" 0.052(5) 0.047(4) 0.045(4) 0.023(4) 0.018(4) 0.008(4)
C16" 0.024(4) 0.020(4) 0.031(5) 0.002(4) 0.006(3) 0.008(3)
F7A" 0.085(5) 0.105(6) 0.103(6) 0.050(5) 0.056(4) 0.026(5)
F8A" 0.067(5) 0.044(4) 0.033(5) 0.020(3) 0.011(4) -0.017(4)
F9A" 0.120(5) 0.092(5) 0.042(3) -0.003(4) 0.033(4) -0.019(5)
F10" 0.048(4) 0.024(3) 0.035(5) 0.010(4) 0.016(4) 0.020(3)
F11" 0.039(4) 0.040(5) 0.026(4) -0.007(4) 0.008(4) 0.005(4)
F12" 0.022(5) 0.029(5) 0.048(6) 0.004(4) 0.007(4) 0.000(4)
C17A 0.0193(12) 0.0173(11) 0.0183(12) -0.0026(9) 0.0036(9) 0.0010(10)
C18A 0.0304(15) 0.0177(12) 0.0218(13) -0.0034(10) 0.0025(11) 0.0036(11)
C19A 0.0381(17) 0.0239(13) 0.0262(14) -0.0091(11) 0.0038(12) 0.0064(12)
C20A 0.0394(17) 0.0322(15) 0.0171(12) -0.0052(11) 0.0057(11) 0.0053(13)
C21A 0.0291(15) 0.0229(13) 0.0175(12) -0.0016(10) 0.0033(10) 0.0033(11)
C22A 0.0248(14) 0.0182(11) 0.0155(12) -0.0021(9) 0.0033(10) 0.0018(10)
C23A 0.057(2) 0.0336(17) 0.0321(17) -0.0122(14) 0.0028(16) 0.0059(16)
C24A 0.0424(18) 0.0274(14) 0.0155(13) -0.0007(11) 0.0039(12) 0.0045(13)
C25A 0.0210(13) 0.0144(11) 0.0176(12) 0.0026(9) 0.0066(9) 0.0046(9)
C26A 0.0209(13) 0.0214(12) 0.0173(12) -0.0008(10) 0.0058(10) 0.0047(10)
C27A 0.0182(13) 0.0252(13) 0.0246(13) 0.0030(11) 0.0063(10) 0.0003(10)
C28A 0.0223(13) 0.0193(12) 0.0231(13) 0.0010(10) 0.0004(10) -0.0010(10)
C29A 0.0276(14) 0.0165(11) 0.0147(12) 0.0012(9) 0.0051(10) 0.0017(10)
C30A 0.0214(13) 0.0161(11) 0.0197(12) 0.0014(9) 0.0090(10) 0.0000(10)
C31A 0.0296(17) 0.0469(19) 0.0381(17) -0.0052(14) 0.0134(14) -0.0114(14)
C32A 0.0409(17) 0.0211(13) 0.0195(13) -0.0012(10) 0.0080(12) -0.0041(12)
F1A 0.080(4) 0.035(3) 0.092(3) 0.034(2) 0.015(3) 0.008(3)
F2A 0.036(2) 0.031(2) 0.116(4) -0.027(2) 0.011(2) 0.0078(17)
F3A 0.039(2) 0.0341(19) 0.107(4) 0.001(3) 0.044(3) 0.0061(18)
F4A 0.032(2) 0.060(2) 0.083(3) 0.007(2) -0.023(2) -0.0229(17)
F5A 0.078(4) 0.086(4) 0.059(3) -0.005(2) 0.032(3) -0.057(3)
F6A 0.040(2) 0.0326(18) 0.086(4) -0.002(2) -0.010(2) -0.0178(16)
F1' 0.023(3) 0.050(4) 0.140(7) 0.004(5) 0.018(4) 0.015(2)
F2' 0.048(4) 0.027(3) 0.117(6) 0.017(4) 0.051(4) 0.004(3)
F3' 0.121(7) 0.054(4) 0.087(5) -0.018(4) 0.008(5) 0.027(5)
F4' 0.033(3) 0.059(4) 0.154(6) 0.015(4) 0.006(4) -0.021(3)
F5' 0.061(5) 0.067(5) 0.096(5) 0.025(4) 0.017(4) -0.036(4)
F6' 0.092(6) 0.104(6) 0.053(4) -0.027(4) 0.019(4) -0.068(5)
F13A 0.041(3) 0.062(5) 0.063(5) -0.038(4) -0.012(4) 0.009(3)
F14A 0.078(5) 0.035(4) 0.049(4) -0.016(3) 0.002(4) 0.027(4)
F15A 0.057(4) 0.041(3) 0.044(4) -0.019(3) 0.025(3) 0.008(3)
F13' 0.035(3) 0.036(4) 0.055(5) -0.033(4) -0.032(3) 0.017(3)
F14' 0.094(6) 0.054(4) 0.033(3) -0.025(3) -0.004(5) 0.021(5)
F15' 0.032(3) 0.034(4) 0.054(5) -0.015(4) 0.013(4) 0.012(3)
F13" 0.056(5) 0.031(4) 0.029(4) -0.018(3) -0.012(4) 0.007(4)
F14" 0.090(6) 0.028(4) 0.045(5) -0.007(4) 0.006(5) 0.009(5)
F15" 0.070(5) 0.060(5) 0.070(6) -0.034(5) 0.005(5) 0.025(5)
F16A 0.064(3) 0.0349(19) 0.049(2) 0.0226(17) 0.029(2) 0.0250(18)
F17A 0.089(4) 0.031(2) 0.0174(17) 0.0022(14) -0.008(2) 0.000(3)
F18A 0.053(2) 0.0315(19) 0.054(2) 0.0119(18) -0.011(2) -0.0219(18)
F16' 0.102(4) 0.024(2) 0.023(2) 0.0022(16) 0.005(2) 0.011(2)
F17' 0.055(3) 0.038(3) 0.058(4) 0.020(3) -0.028(3) -0.010(3)
F18' 0.048(3) 0.047(3) 0.071(3) 0.027(3) 0.021(3) 0.005(2)
F19A 0.045(5) 0.060(5) 0.047(3) -0.019(3) 0.035(2) -0.021(4)
F20A 0.025(3) 0.107(5) 0.082(5) 0.020(4) 0.007(3) -0.007(3)
F21A 0.0337(14) 0.0433(13) 0.0439(13) -0.0021(10) 0.0069(11) -0.0129(10)
F19' 0.0337(14) 0.0433(13) 0.0439(13) -0.0021(10) 0.0069(11) -0.0129(10)
F20' 0.018(3) 0.069(3) 0.084(4) 0.006(3) 0.021(3) 0.004(3)
F21' 0.041(4) 0.050(4) 0.048(3) 0.002(2) 0.029(2) -0.003(3)
F22A 0.0640(13) 0.0421(10) 0.0198(8) -0.0081(7) 0.0080(8) -0.0225(9)
F23A 0.0594(13) 0.0524(11) 0.0327(10) -0.0070(8) 0.0197(9) 0.0207(10)
F24A 0.0681(13) 0.0294(9) 0.0197(8) 0.0000(7) 0.0157(8) -0.0138(8)

loop_
_atom_type_symbol
_atom_type_description
_atom_type_scat_dispersion_real
_atom_type_scat_dispersion_imag
_atom_type_scat_source
C C 0.0033 0.0016 'International Tables Vol C Tables 4.2.6.8 and 6.1.1.4'
H H 0.0000 0.0000 'International Tables Vol C Tables 4.2.6.8 and 6.1.1.4'
B B 0.0013 0.0007 'International Tables Vol C Tables 4.2.6.8 and 6.1.1.4'
N N 0.0061 0.0033 'International Tables Vol C Tables 4.2.6.8 and 6.1.1.4'
O O 0.0106 0.0060 'International Tables Vol C Tables 4.2.6.8 and 6.1.1.4'
F F 0.0171 0.0103 'International Tables Vol C Tables 4.2.6.8 and 6.1.1.4'
Na Na 0.0362 0.0249 'International Tables Vol C Tables 4.2.6.8 and 6.1.1.4'

loop_
_geom_angle_atom_site_label_1
_geom_angle_atom_site_label_2
_geom_angle_atom_site_label_3
_geom_angle
_geom_angle_site_symmetry_1
_geom_angle_site_symmetry_3
_geom_angle_publ_flag
O5' Na1 O3' 126.8(5) . . ?
O3 Na1 O5 132.5(2) . . ?
O3 Na1 O4 68.05(15) . . ?
O5 Na1 O4 70.33(14) . . ?
O5' Na1 O6 74.4(4) . . ?
O3' Na1 O6 157.3(5) . . ?
O3 Na1 O6 155.36(16) . . ?
O5 Na1 O6 72.00(14) . . ?
O4 Na1 O6 134.15(12) . . ?
O5' Na1 N1 102.4(4) . . ?
O3' Na1 N1 96.4(7) . . ?
O3 Na1 N1 90.7(2) . . ?
O5 Na1 N1 91.39(15) . . ?
O4 Na1 N1 120.81(11) . . ?
O6 Na1 N1 84.98(9) . . ?
O5' Na1 O2 159.2(4) . . ?
O3' Na1 O2 73.6(4) . . ?
O3 Na1 O2 69.92(14) . . ?
O5 Na1 O2 151.47(13) . . ?
O4 Na1 O2 136.94(11) . . ?
O6 Na1 O2 86.03(10) . . ?
N1 Na1 O2 68.19(8) . . ?
O5' Na1 N2 87.2(4) . . ?
O3' Na1 N2 102.9(7) . . ?
O3 Na1 N2 107.2(2) . . ?
O5 Na1 N2 96.01(16) . . ?
O4 Na1 N2 91.91(11) . . ?
O6 Na1 N2 67.05(9) . . ?
N1 Na1 N2 146.95(10) . . ?
O2 Na1 N2 91.73(9) . . ?
O5' Na1 O4' 61.2(4) . . ?
O3' Na1 O4' 68.8(5) . . ?
O6 Na1 O4' 133.9(3) . . ?
N1 Na1 O4' 92.3(3) . . ?
O2 Na1 O4' 135.2(3) . . ?
N2 Na1 O4' 119.5(3) . . ?
O5' Na1 C13' 27.2(3) . . ?
O3' Na1 C13' 151.9(4) . . ?
O6 Na1 C13' 47.6(3) . . ?
N1 Na1 C13' 100.9(2) . . ?
O2 Na1 C13' 133.6(3) . . ?
N2 Na1 C13' 73.6(3) . . ?
O4' Na1 C13' 88.4(4) . . ?
O5' Na1 C14' 51.7(4) . . ?
O3' Na1 C14' 174.9(7) . . ?
O6 Na1 C14' 26.4(2) . . ?
N1 Na1 C14' 79.6(2) . . ?
O2 Na1 C14' 107.6(2) . . ?
N2 Na1 C14' 82.1(3) . . ?
O4' Na1 C14' 107.9(3) . . ?
C13' Na1 C14' 28.39(18) . . ?
C5 N1 C1 106.7(2) . . ?
C5 N1 Na1 112.9(2) . . ?
C1 N1 Na1 140.02(19) . . ?
C16 N2 C18 106.7(3) . . ?
C16 N2 Na1 110.9(2) . . ?
C18 N2 Na1 140.0(2) . . ?
C5 O1 C2 104.3(2) . . ?
C6 O2 C7 107.9(3) . . ?
C6 O2 C7' 135.8(8) . . ?
C6 O2 Na1 109.39(18) . . ?
C7 O2 Na1 108.0(2) . . ?
C7' O2 Na1 102.0(6) . . ?
C15 O6 C14' 132.6(7) . . ?
C15 O6 C14 107.9(4) . . ?
C15 O6 Na1 114.0(2) . . ?
C14' O6 Na1 102.9(6) . . ?
C14 O6 Na1 104.1(3) . . ?
C16 O7 C17 104.9(3) . . ?
N1 C1 C3 107.4(3) . . ?
N1 C1 C4 111.2(3) . . ?
C3 C1 C4 111.2(3) . . ?
N1 C1 C2 102.4(2) . . ?
C3 C1 C2 111.6(3) . . ?
C4 C1 C2 112.6(3) . . ?
O1 C2 C1 104.8(2) . . ?
N1 C5 O1 119.5(3) . . ?
N1 C5 C6 125.5(3) . . ?
O1 C5 C6 114.9(3) . . ?
O2 C6 C5 110.7(2) . . ?
C8 O3 C9 112.8(8) . . ?
C8 O3 Na1 112.0(4) . . ?
C9 O3 Na1 116.0(4) . . ?
C10 O4 C11 114.0(5) . . ?
C10 O4 Na1 112.6(3) . . ?
C11 O4 Na1 112.8(3) . . ?
C13 O5 C12 125.6(6) . . ?
C13 O5 Na1 112.2(4) . . ?
C12 O5 Na1 106.5(4) . . ?
O2 C7 C8 108.9(4) . . ?
O3 C8 C7 106.5(5) . . ?
O3 C9 C10 104.8(6) . . ?
O4 C10 C9 109.3(6) . . ?
O4 C11 C12 108.1(5) . . ?
O5 C12 C11 108.9(5) . . ?
O5 C13 C14 109.6(5) . . ?
C13 C14 O6 114.5(5) . . ?
C8' O3' C9' 105.3(13) . . ?
C8' O3' Na1 109.0(17) . . ?
C9' O3' Na1 116.4(19) . . ?
C10' O4' C11' 110.8(11) . . ?
C10' O4' Na1 107.7(12) . . ?
C11' O4' Na1 110.5(12) . . ?
C13' O5' C12' 116.2(15) . . ?
C13' O5' Na1 107.2(10) . . ?
C12' O5' Na1 129.9(12) . . ?
O2 C7' C8' 109.6(10) . . ?
O3' C8' C7' 104.3(13) . . ?
O3' C9' C10' 105.9(16) . . ?
O4' C10' C9' 103.5(13) . . ?
O4' C11' C12' 106.7(14) . . ?
O5' C12' C11' 90.8(15) . . ?
O5' C13' C14' 111.8(12) . . ?
O5' C13' Na1 45.6(8) . . ?
C14' C13' Na1 77.7(7) . . ?
O6 C14' C13' 102.9(9) . . ?
O6 C14' Na1 50.7(5) . . ?
C13' C14' Na1 73.9(7) . . ?
O6 C15 C16 112.1(3) . . ?
N2 C16 O7 119.5(3) . . ?
N2 C16 C15 125.5(3) . . ?
O7 C16 C15 115.0(3) . . ?
O7 C17 C18 106.4(3) . . ?
N2 C18 C20 108.9(3) . . ?
N2 C18 C19 109.0(3) . . ?
C20 C18 C19 110.5(3) . . ?
N2 C18 C17 102.2(3) . . ?
C20 C18 C17 113.2(4) . . ?
C19 C18 C17 112.7(3) . . ?
C9A B1A C25A 103.8(8) . . ?
C9A B1A C1A 112.0(5) . . ?
C25A B1A C1A 111.32(19) . . ?
C9A B1A C17A 112.6(5) . . ?
C25A B1A C17A 112.4(2) . . ?
C1A B1A C17A 104.8(2) . . ?
C25A B1A C9" 103.7(19) . . ?
C1A B1A C9" 116.0(10) . . ?
C17A B1A C9" 108.8(13) . . ?
C6A C1A C2A 115.4(2) . . ?
C6A C1A B1A 122.9(2) . . ?
C2A C1A B1A 121.5(2) . . ?
C3A C2A C1A 122.3(2) . . ?
C4A C3A C2A 120.7(3) . . ?
C4A C3A C7A 121.1(3) . . ?
C2A C3A C7A 118.1(2) . . ?
C3A C4A C5A 118.1(3) . . ?
C6A C5A C4A 121.1(3) . . ?
C6A C5A C8A 119.6(3) . . ?
C4A C5A C8A 119.3(3) . . ?
C5A C6A C1A 122.3(3) . . ?
F2' C7A F3' 107.7(6) . . ?
F3A C7A F1A 109.3(4) . . ?
F3A C7A F2A 104.5(4) . . ?
F1A C7A F2A 106.3(4) . . ?
F2' C7A F1' 103.7(5) . . ?
F3' C7A F1' 108.2(5) . . ?
F2' C7A C3A 115.3(5) . . ?
F3' C7A C3A 112.4(5) . . ?
F3A C7A C3A 113.5(3) . . ?
F1A C7A C3A 110.0(4) . . ?
F2A C7A C3A 112.9(3) . . ?
F1' C7A C3A 109.0(5) . . ?
F6' C8A F4' 113.8(5) . . ?
F5A C8A F4A 110.1(4) . . ?
F5A C8A F6A 106.0(4) . . ?
F4A C8A F6A 101.7(4) . . ?
F6' C8A F5' 104.3(6) . . ?
F4' C8A F5' 98.6(5) . . ?
F5A C8A C5A 114.3(4) . . ?
F6' C8A C5A 117.2(5) . . ?
F4' C8A C5A 112.8(4) . . ?
F4A C8A C5A 111.8(3) . . ?
F6A C8A C5A 112.1(3) . . ?
F5' C8A C5A 107.8(4) . . ?
C14A C9A C10A 115.8(3) . . ?
C14A C9A B1A 120.7(5) . . ?
C10A C9A B1A 123.4(4) . . ?
C11A C10A C9A 121.8(4) . . ?
C12A C11A C10A 121.1(3) . . ?
C12A C11A C15A 120.2(4) . . ?
C10A C11A C15A 118.7(4) . . ?
C11A C12A C13A 118.2(3) . . ?
C12A C13A C14A 120.3(4) . . ?
C12A C13A C16A 120.8(3) . . ?
C14A C13A C16A 118.9(4) . . ?
C13A C14A C9A 122.6(4) . . ?
F8A C15A F9A 107.9(5) . . ?
F8A C15A F7A 105.7(4) . . ?
F9A C15A F7A 105.6(4) . . ?
F8A C15A C11A 113.1(5) . . ?
F9A C15A C11A 114.4(5) . . ?
F7A C15A C11A 109.6(5) . . ?
F12A C16A F11A 106.0(5) . . ?
F12A C16A F10A 105.9(5) . . ?
F11A C16A F10A 105.3(5) . . ?
F12A C16A C13A 112.8(7) . . ?
F11A C16A C13A 113.0(7) . . ?
F10A C16A C13A 113.2(5) . . ?
C14" C9" C10" 115.9(5) . . ?
C14" C9" B1A 122.1(9) . . ?
C10" C9" B1A 121.5(9) . . ?
C11" C10" C9" 121.9(6) . . ?
C12" C11" C10" 120.8(5) . . ?
C12" C11" C15" 120.1(6) . . ?
C10" C11" C15" 118.5(6) . . ?
C11" C12" C13" 118.5(5) . . ?
C12" C13" C14" 120.3(5) . . ?
C12" C13" C16" 121.1(6) . . ?
C14" C13" C16" 118.5(6) . . ?
C13" C14" C9" 122.5(5) . . ?
F7A" C15" F8A" 106.3(9) . . ?
F7A" C15" F9A" 106.8(8) . . ?
F8A" C15" F9A" 106.3(8) . . ?
F7A" C15" C11" 113.6(9) . . ?
F8A" C15" C11" 109.4(12) . . ?
F9A" C15" C11" 114.0(13) . . ?
F10" C16" F11" 107.1(9) . . ?
F10" C16" F12" 107.6(10) . . ?
F11" C16" F12" 106.3(9) . . ?
F10" C16" C13" 110.7(10) . . ?
F11" C16" C13" 112.0(16) . . ?
F12" C16" C13" 112.8(17) . . ?
C18A C17A C22A 115.6(2) . . ?
C18A C17A B1A 124.3(2) . . ?
C22A C17A B1A 119.8(2) . . ?
C19A C18A C17A 122.1(2) . . ?
C20A C19A C18A 121.4(2) . . ?
C20A C19A C23A 119.5(3) . . ?
C18A C19A C23A 119.1(3) . . ?
C19A C20A C21A 117.9(2) . . ?
C22A C21A C20A 120.9(2) . . ?
C22A C21A C24A 120.2(2) . . ?
C20A C21A C24A 119.0(2) . . ?
C21A C22A C17A 122.0(2) . . ?
F14' C23A F15' 109.0(6) . . ?
F13A C23A F14A 108.8(6) . . ?
F13A C23A F15A 107.9(5) . . ?
F14A C23A F15A 103.2(5) . . ?
F14' C23A F13' 106.0(5) . . ?
F15' C23A F13' 103.1(5) . . ?
F15" C23A F14" 111.8(9) . . ?
F15" C23A F13" 110.4(8) . . ?
F14" C23A F13" 94.5(7) . . ?
F15" C23A C19A 118.4(6) . . ?
F13A C23A C19A 113.5(4) . . ?
F14' C23A C19A 114.4(4) . . ?
F15' C23A C19A 113.8(6) . . ?
F14A C23A C19A 112.2(5) . . ?
F15A C23A C19A 110.7(4) . . ?
F13' C23A C19A 109.6(4) . . ?
F14" C23A C19A 110.8(5) . . ?
F13" C23A C19A 108.3(4) . . ?
F18A C24A F17A 111.6(3) . . ?
F17' C24A F16' 108.8(4) . . ?
F18A C24A F16A 106.9(3) . . ?
F17A C24A F16A 103.4(3) . . ?
F17' C24A F18' 102.9(4) . . ?
F16' C24A F18' 99.7(4) . . ?
F18A C24A C21A 113.5(3) . . ?
F17' C24A C21A 115.5(4) . . ?
F17A C24A C21A 111.4(3) . . ?
F16' C24A C21A 116.1(3) . . ?
F16A C24A C21A 109.3(2) . . ?
F18' C24A C21A 111.8(3) . . ?
C30A C25A C26A 115.4(2) . . ?
C30A C25A B1A 119.3(2) . . ?
C26A C25A B1A 124.9(2) . . ?
C27A C26A C25A 122.2(2) . . ?
C28A C27A C26A 121.2(2) . . ?
C28A C27A C31A 118.1(2) . . ?
C26A C27A C31A 120.5(2) . . ?
C27A C28A C29A 117.5(2) . . ?
C30A C29A C28A 121.0(2) . . ?
C30A C29A C32A 118.5(2) . . ?
C28A C29A C32A 120.5(2) . . ?
C29A C30A C25A 122.6(2) . . ?
F19A C31A F20A 109.1(6) . . ?
F19' C31A F21' 109.2(6) . . ?
F19' C31A F20' 106.3(4) . . ?
F21' C31A F20' 104.1(5) . . ?
F19A C31A F21A 103.9(5) . . ?
F20A C31A F21A 105.2(4) . . ?
F19' C31A C27A 116.5(3) . . ?
F19A C31A C27A 116.2(6) . . ?
F20A C31A C27A 112.3(5) . . ?
F21' C31A C27A 110.3(6) . . ?
F20' C31A C27A 109.7(4) . . ?
F21A C31A C27A 109.2(3) . . ?
F22A C32A F23A 106.5(2) . . ?
F22A C32A F24A 106.5(2) . . ?
F23A C32A F24A 105.8(2) . . ?
F22A C32A C29A 113.3(2) . . ?
F23A C32A C29A 112.1(2) . . ?
F24A C32A C29A 112.2(2) . . ?

loop_
_geom_bond_atom_site_label_1
_geom_bond_atom_site_label_2
_geom_bond_distance
_geom_bond_site_symmetry_2
_geom_bond_publ_flag
Na1 O5' 2.298(19) . ?
Na1 O3' 2.32(3) . ?
Na1 O3 2.376(10) . ?
Na1 O5 2.433(6) . ?
Na1 O4 2.433(3) . ?
Na1 O6 2.481(3) . ?
Na1 N1 2.488(3) . ?
Na1 O2 2.523(2) . ?
Na1 N2 2.557(3) . ?
Na1 O4' 2.566(11) . ?
Na1 C13' 3.074(13) . ?
Na1 C14' 3.127(13) . ?
N1 C5 1.259(4) . ?
N1 C1 1.487(4) . ?
N2 C16 1.268(5) . ?
N2 C18 1.502(4) . ?
O1 C5 1.359(4) . ?
O1 C2 1.448(4) . ?
O2 C6 1.420(4) . ?
O2 C7 1.445(5) . ?
O2 C7' 1.460(9) . ?
O6 C15 1.384(5) . ?
O6 C14' 1.427(9) . ?
O6 C14 1.511(8) . ?
O7 C16 1.353(4) . ?
O7 C17 1.435(5) . ?
C1 C3 1.508(5) . ?
C1 C4 1.515(5) . ?
C1 C2 1.544(5) . ?
C5 C6 1.500(4) . ?
O3 C8 1.415(9) . ?
O3 C9 1.454(9) . ?
O4 C10 1.397(9) . ?
O4 C11 1.409(6) . ?
O5 C13 1.415(7) . ?
O5 C12 1.443(7) . ?
C7 C8 1.511(6) . ?
C9 C10 1.491(8) . ?
C11 C12 1.493(9) . ?
C13 C14 1.424(9) . ?
O3' C8' 1.476(10) . ?
O3' C9' 1.486(10) . ?
O4' C10' 1.482(10) . ?
O4' C11' 1.484(10) . ?
O5' C13' 1.472(10) . ?
O5' C12' 1.484(10) . ?
C7' C8' 1.513(10) . ?
C9' C10' 1.522(10) . ?
C11' C12' 1.519(10) . ?
C13' C14' 1.521(9) . ?
C15 C16 1.506(5) . ?
C17 C18 1.538(6) . ?
C18 C20 1.511(6) . ?
C18 C19 1.520(5) . ?
B1A C9A 1.630(6) . ?
B1A C25A 1.637(4) . ?
B1A C1A 1.638(4) . ?
B1A C17A 1.641(3) . ?
B1A C9" 1.668(13) . ?
C1A C6A 1.401(4) . ?
C1A C2A 1.407(3) . ?
C2A C3A 1.390(4) . ?
C3A C4A 1.384(4) . ?
C3A C7A 1.504(4) . ?
C4A C5A 1.386(4) . ?
C5A C6A 1.386(4) . ?
C5A C8A 1.497(4) . ?
C7A F2' 1.308(7) . ?
C7A F3' 1.313(7) . ?
C7A F3A 1.325(5) . ?
C7A F1A 1.326(5) . ?
C7A F2A 1.334(6) . ?
C7A F1' 1.357(6) . ?
C8A F5A 1.263(5) . ?
C8A F6' 1.267(6) . ?
C8A F4' 1.351(6) . ?
C8A F4A 1.363(4) . ?
C8A F6A 1.378(5) . ?
C8A F5' 1.401(7) . ?
C9A C14A 1.393(5) . ?
C9A C10A 1.400(5) . ?
C10A C11A 1.393(4) . ?
C11A C12A 1.379(5) . ?
C11A C15A 1.497(5) . ?
C12A C13A 1.389(5) . ?
C13A C14A 1.391(4) . ?
C13A C16A 1.486(5) . ?
C15A F8A 1.317(6) . ?
C15A F9A 1.331(6) . ?
C15A F7A 1.359(5) . ?
C16A F12A 1.333(6) . ?
C16A F11A 1.348(7) . ?
C16A F10A 1.356(7) . ?
C9" C14" 1.392(6) . ?
C9" C10" 1.400(6) . ?
C10" C11" 1.394(5) . ?
C11" C12" 1.378(6) . ?
C11" C15" 1.498(6) . ?
C12" C13" 1.388(6) . ?
C13" C14" 1.391(5) . ?
C13" C16" 1.486(6) . ?
C15" F7A" 1.327(8) . ?
C15" F8A" 1.343(9) . ?
C15" F9A" 1.344(9) . ?
C16" F10" 1.335(10) . ?
C16" F11" 1.338(9) . ?
C16" F12" 1.338(9) . ?
C17A C18A 1.401(3) . ?
C17A C22A 1.408(3) . ?
C18A C19A 1.388(4) . ?
C19A C20A 1.376(4) . ?
C19A C23A 1.502(4) . ?
C20A C21A 1.392(4) . ?
C21A C22A 1.390(3) . ?
C21A C24A 1.493(4) . ?
C23A F15" 1.188(12) . ?
C23A F13A 1.287(6) . ?
C23A F14' 1.310(6) . ?
C23A F15' 1.334(7) . ?
C23A F14A 1.345(7) . ?
C23A F15A 1.378(6) . ?
C23A F13' 1.383(7) . ?
C23A F14" 1.395(12) . ?
C23A F13" 1.481(9) . ?
C24A F18A 1.257(4) . ?
C24A F17' 1.298(5) . ?
C24A F17A 1.322(4) . ?
C24A F16' 1.337(4) . ?
C24A F16A 1.381(4) . ?
C24A F18' 1.412(5) . ?
C25A C30A 1.397(3) . ?
C25A C26A 1.399(3) . ?
C26A C27A 1.387(4) . ?
C27A C28A 1.385(4) . ?
C27A C31A 1.497(4) . ?
C28A C29A 1.385(4) . ?
C29A C30A 1.384(4) . ?
C29A C32A 1.496(3) . ?
C31A F19' 1.297(5) . ?
C31A F19A 1.320(7) . ?
C31A F20A 1.321(6) . ?
C31A F21' 1.343(7) . ?
C31A F20' 1.362(6) . ?
C31A F21A 1.402(5) . ?
C32A F22A 1.334(3) . ?
C32A F23A 1.335(3) . ?
C32A F24A 1.339(3) . ?

loop_
_geom_torsion_atom_site_label_1
_geom_torsion_atom_site_label_2
_geom_torsion_atom_site_label_3
_geom_torsion_atom_site_label_4
_geom_torsion
_geom_torsion_site_symmetry_1
_geom_torsion_site_symmetry_2
_geom_torsion_site_symmetry_3
_geom_torsion_site_symmetry_4
_geom_torsion_publ_flag
C5 N1 C1 C3 106.1(3) . . . . ?
Na1 N1 C1 C3 -66.3(4) . . . . ?
C5 N1 C1 C4 -132.0(3) . . . . ?
Na1 N1 C1 C4 55.6(4) . . . . ?
C5 N1 C1 C2 -11.6(4) . . . . ?
Na1 N1 C1 C2 176.0(3) . . . . ?
C5 O1 C2 C1 -13.0(3) . . . . ?
N1 C1 C2 O1 14.9(3) . . . . ?
C3 C1 C2 O1 -99.6(3) . . . . ?
C4 C1 C2 O1 134.5(3) . . . . ?
C1 N1 C5 O1 3.8(4) . . . . ?
Na1 N1 C5 O1 178.5(2) . . . . ?
C1 N1 C5 C6 -174.5(3) . . . . ?
Na1 N1 C5 C6 0.2(4) . . . . ?
C2 O1 C5 N1 6.4(4) . . . . ?
C2 O1 C5 C6 -175.1(3) . . . . ?
C7 O2 C6 C5 78.1(4) . . . . ?
C7' O2 C6 C5 93.7(8) . . . . ?
Na1 O2 C6 C5 -39.1(3) . . . . ?
N1 C5 C6 O2 28.3(5) . . . . ?
O1 C5 C6 O2 -150.1(3) . . . . ?
C6 O2 C7 C8 -161.3(3) . . . . ?
Na1 O2 C7 C8 -43.2(4) . . . . ?
C9 O3 C8 C7 172.6(5) . . . . ?
Na1 O3 C8 C7 -54.4(6) . . . . ?
O2 C7 C8 O3 66.5(6) . . . . ?
C8 O3 C9 C10 174.9(6) . . . . ?
Na1 O3 C9 C10 43.9(7) . . . . ?
C11 O4 C10 C9 178.3(5) . . . . ?
Na1 O4 C10 C9 48.1(6) . . . . ?
O3 C9 C10 O4 -59.6(6) . . . . ?
C10 O4 C11 C12 -168.8(5) . . . . ?
Na1 O4 C11 C12 -38.8(6) . . . . ?
C13 O5 C12 C11 170.3(6) . . . . ?
Na1 O5 C12 C11 -55.5(5) . . . . ?
O4 C11 C12 O5 65.0(7) . . . . ?
C12 O5 C13 C14 90.4(8) . . . . ?
Na1 O5 C13 C14 -41.7(7) . . . . ?
O5 C13 C14 O6 62.4(8) . . . . ?
C15 O6 C14 C13 -168.2(5) . . . . ?
Na1 O6 C14 C13 -46.8(6) . . . . ?
C6 O2 C7' C8' -85.0(14) . . . . ?
Na1 O2 C7' C8' 50.0(13) . . . . ?
C9' O3' C8' C7' -179.8(19) . . . . ?
Na1 O3' C8' C7' 54.6(18) . . . . ?
O2 C7' C8' O3' -74(2) . . . . ?
C8' O3' C9' C10' -170(2) . . . . ?
Na1 O3' C9' C10' -49.0(19) . . . . ?
C11' O4' C10' C9' -174.1(17) . . . . ?
Na1 O4' C10' C9' -53(2) . . . . ?
O3' C9' C10' O4' 67(3) . . . . ?
C10' O4' C11' C12' 174.6(18) . . . . ?
Na1 O4' C11' C12' 55.3(18) . . . . ?
C13' O5' C12' C11' -154.7(14) . . . . ?
Na1 O5' C12' C11' 58.0(16) . . . . ?
O4' C11' C12' O5' -63.2(19) . . . . ?
C12' O5' C13' C14' -109.8(16) . . . . ?
Na1 O5' C13' C14' 44.5(12) . . . . ?
C12' O5' C13' Na1 -154.3(18) . . . . ?
C15 O6 C14' C13' -84.8(11) . . . . ?
Na1 O6 C14' C13' 56.3(10) . . . . ?
C15 O6 C14' Na1 -141.1(6) . . . . ?
O5' C13' C14' O6 -72.8(14) . . . . ?
Na1 C13' C14' O6 -42.0(8) . . . . ?
O5' C13' C14' Na1 -30.8(10) . . . . ?
C14' O6 C15 C16 106.1(7) . . . . ?
C14 O6 C15 C16 83.3(5) . . . . ?
Na1 O6 C15 C16 -31.8(4) . . . . ?
C18 N2 C16 O7 0.5(5) . . . . ?
Na1 N2 C16 O7 -165.7(3) . . . . ?
C18 N2 C16 C15 -179.7(4) . . . . ?
Na1 N2 C16 C15 14.1(5) . . . . ?
C17 O7 C16 N2 -4.2(5) . . . . ?
C17 O7 C16 C15 176.0(4) . . . . ?
O6 C15 C16 N2 11.5(6) . . . . ?
O6 C15 C16 O7 -168.6(4) . . . . ?
C16 O7 C17 C18 5.7(4) . . . . ?
C16 N2 C18 C20 -116.8(4) . . . . ?
Na1 N2 C18 C20 43.0(5) . . . . ?
C16 N2 C18 C19 122.6(4) . . . . ?
Na1 N2 C18 C19 -77.6(4) . . . . ?
C16 N2 C18 C17 3.1(4) . . . . ?
Na1 N2 C18 C17 162.9(3) . . . . ?
O7 C17 C18 N2 -5.4(4) . . . . ?
O7 C17 C18 C20 111.5(4) . . . . ?
O7 C17 C18 C19 -122.2(4) . . . . ?
C9A B1A C1A C6A -38.1(8) . . . . ?
C25A B1A C1A C6A -153.8(2) . . . . ?
C17A B1A C1A C6A 84.4(3) . . . . ?
C9" B1A C1A C6A -36(2) . . . . ?
C9A B1A C1A C2A 147.2(8) . . . . ?
C25A B1A C1A C2A 31.4(3) . . . . ?
C17A B1A C1A C2A -90.4(3) . . . . ?
C9" B1A C1A C2A 150(2) . . . . ?
C6A C1A C2A C3A 0.0(4) . . . . ?
B1A C1A C2A C3A 175.1(2) . . . . ?
C1A C2A C3A C4A 1.3(4) . . . . ?
C1A C2A C3A C7A -178.9(3) . . . . ?
C2A C3A C4A C5A -1.5(4) . . . . ?
C7A C3A C4A C5A 178.8(3) . . . . ?
C3A C4A C5A C6A 0.3(4) . . . . ?
C3A C4A C5A C8A 178.1(3) . . . . ?
C4A C5A C6A C1A 1.0(4) . . . . ?
C8A C5A C6A C1A -176.8(3) . . . . ?
C2A C1A C6A C5A -1.2(4) . . . . ?
B1A C1A C6A C5A -176.2(2) . . . . ?
C4A C3A C7A F2' -128.6(5) . . . . ?
C2A C3A C7A F2' 51.6(6) . . . . ?
C4A C3A C7A F3' 107.5(6) . . . . ?
C2A C3A C7A F3' -72.3(6) . . . . ?
C4A C3A C7A F3A 20.7(5) . . . . ?
C2A C3A C7A F3A -159.1(4) . . . . ?
C4A C3A C7A F1A -102.1(4) . . . . ?
C2A C3A C7A F1A 78.2(4) . . . . ?
C4A C3A C7A F2A 139.4(4) . . . . ?
C2A C3A C7A F2A -40.4(4) . . . . ?
C4A C3A C7A F1' -12.5(5) . . . . ?
C2A C3A C7A F1' 167.7(5) . . . . ?
C6A C5A C8A F5A 99.1(5) . . . . ?
C4A C5A C8A F5A -78.7(5) . . . . ?
C6A C5A C8A F6' -52.0(6) . . . . ?
C4A C5A C8A F6' 130.2(6) . . . . ?
C6A C5A C8A F4' 172.9(5) . . . . ?
C4A C5A C8A F4' -4.9(6) . . . . ?
C6A C5A C8A F4A -135.0(4) . . . . ?
C4A C5A C8A F4A 47.2(5) . . . . ?
C6A C5A C8A F6A -21.6(5) . . . . ?
C4A C5A C8A F6A 160.6(3) . . . . ?
C6A C5A C8A F5' 65.2(5) . . . . ?
C4A C5A C8A F5' -112.7(5) . . . . ?
C25A B1A C9A C14A -77.5(16) . . . . ?
C1A B1A C9A C14A 162.3(13) . . . . ?
C17A B1A C9A C14A 44.3(18) . . . . ?
C25A B1A C9A C10A 98.4(17) . . . . ?
C1A B1A C9A C10A -22(2) . . . . ?
C17A B1A C9A C10A -139.8(14) . . . . ?
C14A C9A C10A C11A -2(2) . . . . ?
B1A C9A C10A C11A -178.5(13) . . . . ?
C9A C10A C11A C12A 0.0(19) . . . . ?
C9A C10A C11A C15A -178.2(14) . . . . ?
C10A C11A C12A C13A 1.6(15) . . . . ?
C15A C11A C12A C13A 179.8(10) . . . . ?
C11A C12A C13A C14A -0.6(17) . . . . ?
C11A C12A C13A C16A -179.3(10) . . . . ?
C12A C13A C14A C9A -2(2) . . . . ?
C16A C13A C14A C9A 176.7(14) . . . . ?
C10A C9A C14A C13A 3(2) . . . . ?
B1A C9A C14A C13A 179.6(15) . . . . ?
C12A C11A C15A F8A -123.0(8) . . . . ?
C10A C11A C15A F8A 55.2(10) . . . . ?
C12A C11A C15A F9A 1.1(11) . . . . ?
C10A C11A C15A F9A 179.3(9) . . . . ?
C12A C11A C15A F7A 119.4(9) . . . . ?
C10A C11A C15A F7A -62.4(10) . . . . ?
C12A C13A C16A F12A -139.4(10) . . . . ?
C14A C13A C16A F12A 41.8(13) . . . . ?
C12A C13A C16A F11A 100.4(11) . . . . ?
C14A C13A C16A F11A -78.3(12) . . . . ?
C12A C13A C16A F10A -19.2(13) . . . . ?
C14A C13A C16A F10A 162.0(11) . . . . ?
C25A B1A C9" C14" -79(4) . . . . ?
C1A B1A C9" C14" 159(3) . . . . ?
C17A B1A C9" C14" 41(4) . . . . ?
C25A B1A C9" C10" 93(4) . . . . ?
C1A B1A C9" C10" -29(5) . . . . ?
C17A B1A C9" C10" -147(4) . . . . ?
C14" C9" C10" C11" -5(6) . . . . ?
B1A C9" C10" C11" -178(3) . . . . ?
C9" C10" C11" C12" 4(5) . . . . ?
C9" C10" C11" C15" 174(3) . . . . ?
C10" C11" C12" C13" 0(4) . . . . ?
C15" C11" C12" C13" -170(2) . . . . ?
C11" C12" C13" C14" -2(4) . . . . ?
C11" C12" C13" C16" -178(3) . . . . ?
C12" C13" C14" C9" 0(5) . . . . ?
C16" C13" C14" C9" 176(4) . . . . ?
C10" C9" C14" C13" 4(6) . . . . ?
B1A C9" C14" C13" 176(4) . . . . ?
C12" C11" C15" F7A" -163(2) . . . . ?
C10" C11" C15" F7A" 26(3) . . . . ?
C12" C11" C15" F8A" -45(3) . . . . ?
C10" C11" C15" F8A" 145(2) . . . . ?
C12" C11" C15" F9A" 74(2) . . . . ?
C10" C11" C15" F9A" -97(2) . . . . ?
C12" C13" C16" F10" -10(3) . . . . ?
C14" C13" C16" F10" 174(3) . . . . ?
C12" C13" C16" F11" 110(3) . . . . ?
C14" C13" C16" F11" -66(3) . . . . ?
C12" C13" C16" F12" -130(3) . . . . ?
C14" C13" C16" F12" 54(3) . . . . ?
C9A B1A C17A C18A 16.6(8) . . . . ?
C25A B1A C17A C18A 133.5(3) . . . . ?
C1A B1A C17A C18A -105.5(3) . . . . ?
C9" B1A C17A C18A 19.2(17) . . . . ?
C9A B1A C17A C22A -168.9(8) . . . . ?
C25A B1A C17A C22A -52.1(3) . . . . ?
C1A B1A C17A C22A 69.0(3) . . . . ?
C9" B1A C17A C22A -166.3(17) . . . . ?
C22A C17A C18A C19A 2.6(4) . . . . ?
B1A C17A C18A C19A 177.4(3) . . . . ?
C17A C18A C19A C20A -2.5(5) . . . . ?
C17A C18A C19A C23A 177.7(3) . . . . ?
C18A C19A C20A C21A 0.3(5) . . . . ?
C23A C19A C20A C21A -179.9(3) . . . . ?
C19A C20A C21A C22A 1.6(4) . . . . ?
C19A C20A C21A C24A -177.9(3) . . . . ?
C20A C21A C22A C17A -1.3(4) . . . . ?
C24A C21A C22A C17A 178.2(2) . . . . ?
C18A C17A C22A C21A -0.8(4) . . . . ?
B1A C17A C22A C21A -175.7(2) . . . . ?
C20A C19A C23A F15" 78.9(11) . . . . ?
C18A C19A C23A F15" -101.3(11) . . . . ?
C20A C19A C23A F13A -92.1(6) . . . . ?
C18A C19A C23A F13A 87.8(6) . . . . ?
C20A C19A C23A F14' -3.6(7) . . . . ?
C18A C19A C23A F14' 176.2(6) . . . . ?
C20A C19A C23A F15' 122.6(6) . . . . ?
C18A C19A C23A F15' -57.6(6) . . . . ?
C20A C19A C23A F14A 144.2(5) . . . . ?
C18A C19A C23A F14A -36.0(6) . . . . ?
C20A C19A C23A F15A 29.5(5) . . . . ?
C18A C19A C23A F15A -150.7(5) . . . . ?
C20A C19A C23A F13' -122.5(5) . . . . ?
C18A C19A C23A F13' 57.3(5) . . . . ?
C20A C19A C23A F14" -150.0(7) . . . . ?
C18A C19A C23A F14" 29.8(8) . . . . ?
C20A C19A C23A F13" -47.7(6) . . . . ?
C18A C19A C23A F13" 132.1(6) . . . . ?
C22A C21A C24A F18A 73.6(4) . . . . ?
C20A C21A C24A F18A -106.9(4) . . . . ?
C22A C21A C24A F17' -123.6(4) . . . . ?
C20A C21A C24A F17' 55.9(5) . . . . ?
C22A C21A C24A F17A -159.4(3) . . . . ?
C20A C21A C24A F17A 20.1(4) . . . . ?
C22A C21A C24A F16' 5.6(5) . . . . ?
C20A C21A C24A F16' -174.9(4) . . . . ?
C22A C21A C24A F16A -45.7(4) . . . . ?
C20A C21A C24A F16A 133.8(3) . . . . ?
C22A C21A C24A F18' 119.1(4) . . . . ?
C20A C21A C24A F18' -61.4(4) . . . . ?
C9A B1A C25A C30A -73.0(4) . . . . ?
C1A B1A C25A C30A 47.7(3) . . . . ?
C17A B1A C25A C30A 165.0(2) . . . . ?
C9" B1A C25A C30A -77.7(7) . . . . ?
C9A B1A C25A C26A 99.3(4) . . . . ?
C1A B1A C25A C26A -140.0(2) . . . . ?
C17A B1A C25A C26A -22.7(3) . . . . ?
C9" B1A C25A C26A 94.6(7) . . . . ?
C30A C25A C26A C27A -0.1(4) . . . . ?
B1A C25A C26A C27A -172.7(2) . . . . ?
C25A C26A C27A C28A -0.3(4) . . . . ?
C25A C26A C27A C31A 175.3(2) . . . . ?
C26A C27A C28A C29A 0.4(4) . . . . ?
C31A C27A C28A C29A -175.2(2) . . . . ?
C27A C28A C29A C30A -0.2(4) . . . . ?
C27A C28A C29A C32A 179.4(2) . . . . ?
C28A C29A C30A C25A -0.2(4) . . . . ?
C32A C29A C30A C25A -179.8(2) . . . . ?
C26A C25A C30A C29A 0.4(4) . . . . ?
B1A C25A C30A C29A 173.4(2) . . . . ?
C28A C27A C31A F19' -26.4(4) . . . . ?
C26A C27A C31A F19' 157.9(3) . . . . ?
C28A C27A C31A F19A -168.4(5) . . . . ?
C26A C27A C31A F19A 15.9(6) . . . . ?
C28A C27A C31A F20A 65.0(5) . . . . ?
C26A C27A C31A F20A -110.7(4) . . . . ?
C28A C27A C31A F21' -151.5(5) . . . . ?
C26A C27A C31A F21' 32.8(5) . . . . ?
C28A C27A C31A F20' 94.4(4) . . . . ?
C26A C27A C31A F20' -81.3(4) . . . . ?
C28A C27A C31A F21A -51.3(4) . . . . ?
C26A C27A C31A F21A 133.0(3) . . . . ?
C30A C29A C32A F22A 170.9(2) . . . . ?
C28A C29A C32A F22A -8.8(4) . . . . ?
C30A C29A C32A F23A -68.6(3) . . . . ?
C28A C29A C32A F23A 111.7(3) . . . . ?
C30A C29A C32A F24A 50.2(3) . . . . ?
C28A C29A C32A F24A -129.4(3) . . . . ?
